data_7038505
loop_
_publ_author_name
'Alvarez, M. Angeles'
'Garc\'ia, M Esther'
'Garc\'ia-Viv\'o, Daniel'
'Ruiz, Miguel A.'
'Vega, M. Fernanda'

_publ_section_title
;
 Insertion and C-C coupling processes in reactions of the unsaturated
 hydride [W2Cp2(H)(\m-PCy2)(CO)2] with alkynes.
;
_journal_issue 12
_journal_name_full 'Dalton transactions (Cambridge, England : 2003)'
_journal_page_first 5274
_journal_page_last 5289
_journal_paper_doi 10.1039/c5dt04724b
_journal_volume 45
_journal_year 2016
_chemical_formula_moiety 'C33 H41 O2 P W2'
_chemical_formula_sum 'C33 H41 O2 P W2'
_chemical_formula_weight 868.33
_chemical_name_systematic
;
 ?
;
_space_group_IT_number 14
_symmetry_cell_setting monoclinic
_symmetry_Int_Tables_number 14
_symmetry_space_group_name_Hall '-P 2ybc'
_symmetry_space_group_name_H-M 'P 1 21/c 1'
_atom_sites_solution_hydrogens geom
_audit_conform_dict_location ftp://ftp.iucr.org/pub/cif_core.dic
_audit_conform_dict_name cif_core.dic
_audit_conform_dict_version 2.4.3
_audit_creation_method 'WinGX routine CIF_UPDATE'
_audit_update_record
;
2015-12-18 deposited with the CCDC.
2016-02-08 downloaded from the CCDC.
;
_cell_angle_alpha 90
_cell_angle_beta 98.333(4)
_cell_angle_gamma 90
_cell_formula_units_Z 4
_cell_length_a 9.378(2)
_cell_length_b 21.148(6)
_cell_length_c 14.800(4)
_cell_measurement_reflns_used 8185
_cell_measurement_temperature 110(2)
_cell_measurement_theta_max 26.4125
_cell_measurement_theta_min 2.373
_cell_measurement_wavelength 0.71073
_cell_volume 2904.2(13)
_computing_cell_refinement 'Brucker Smart'
_computing_data_collection 'Brucker Smart'
_computing_data_reduction 'Brucker Smart'
_computing_molecular_graphics 'Ortep for Windows (Farrugia, 2012)'
_computing_publication_material 'WinGX publication routines (Farrugia, 2012)'
_computing_structure_refinement 'SHELXL-2014 (Sheldrick, 2014)'
_computing_structure_solution 'SIR-92 (Altomare, 1994)'
_diffrn_ambient_temperature 110(2)
_diffrn_measured_fraction_theta_full 1
_diffrn_measured_fraction_theta_max 0.996
_diffrn_measurement_device_type 'Smart-CCD-1000 BRUKER'
_diffrn_measurement_method 'omega scans'
_diffrn_radiation_monochromator graphite
_diffrn_radiation_probe x-ray
_diffrn_radiation_source 'fine-focus sealed tube'
_diffrn_radiation_type MoK\a
_diffrn_radiation_wavelength 0.71073
_diffrn_reflns_Laue_measured_fraction_full 1
_diffrn_reflns_Laue_measured_fraction_max 0.996
_diffrn_reflns_limit_h_max 11
_diffrn_reflns_limit_h_min -11
_diffrn_reflns_limit_k_max 26
_diffrn_reflns_limit_k_min -26
_diffrn_reflns_limit_l_max 18
_diffrn_reflns_limit_l_min 0
_diffrn_reflns_number 11748
_diffrn_reflns_point_group_measured_fraction_full 1
_diffrn_reflns_point_group_measured_fraction_max 0.996
_diffrn_reflns_theta_full 25.242
_diffrn_reflns_theta_max 26.496
_diffrn_reflns_theta_min 1.691
_exptl_absorpt_coefficient_mu 7.999
_exptl_absorpt_correction_T_max 1
_exptl_absorpt_correction_T_min 0.146884
_exptl_absorpt_correction_type multi-scan
_exptl_absorpt_process_details 'BRUKER Sadabs'
_exptl_crystal_colour black
_exptl_crystal_density_diffrn 1.986
_exptl_crystal_density_method 'not measured'
_exptl_crystal_description needle
_exptl_crystal_F_000 1672
_exptl_crystal_recrystallization_method 'Re-crystallisation from solvent: petroleum ether and toluene'
_exptl_crystal_size_max 0.12
_exptl_crystal_size_mid 0.08
_exptl_crystal_size_min 0.07
_refine_diff_density_max 3.349
_refine_diff_density_min -3.885
_refine_diff_density_rms 0.381
_refine_ls_extinction_method none
_refine_ls_goodness_of_fit_ref 1.009
_refine_ls_hydrogen_treatment constr
_refine_ls_matrix_type full
_refine_ls_number_constraints 0
_refine_ls_number_parameters 345
_refine_ls_number_reflns 11748
_refine_ls_number_restraints 384
_refine_ls_restrained_S_all 1.005
_refine_ls_R_factor_all 0.1423
_refine_ls_R_factor_gt 0.0909
_refine_ls_shift/su_max 0
_refine_ls_shift/su_mean 0
_refine_ls_structure_factor_coef Fsqd
_refine_ls_weighting_details 'w=1/[\s^2^(Fo^2^)+(0.1474P)^2^] where P=(Fo^2^+2Fc^2^)/3'
_refine_ls_weighting_scheme calc
_refine_ls_wR_factor_gt 0.2246
_refine_ls_wR_factor_ref 0.2633
_reflns_number_gt 6967
_reflns_number_total 11748
_reflns_threshold_expression 'I > 2\s(I)'
_cod_data_source_file c5dt04724b1.cif
_cod_data_source_block compoundcis2a
_cod_depositor_comments
;
The following automatic conversions were performed:
'_diffrn_radiation_monochromador' tag replaced with
'_diffrn_radiation_monochromator' tag as specified in the replacement
file
'/usr/data/users/saulius/crontab/automatic-downloads/rss-feeds/RSC/lib/lists/replacement-tags.lst'.

Automatic conversion script
Id: cif_correct_tags 4268 2015-11-12 08:31:59Z antanas 

 Adding full bibliography for 7038505--7038507.cif.
;
_cod_original_sg_symbol_H-M 'P 21/c'
_cod_database_code 7038505

loop_
_symmetry_equiv_pos_as_xyz
'x, y, z'
'-x, y+1/2, -z+1/2'
'-x, -y, -z'
'x, -y-1/2, z-1/2'

loop_
_atom_site_label
_atom_site_type_symbol
_atom_site_fract_x
_atom_site_fract_y
_atom_site_fract_z
_atom_site_U_iso_or_equiv
_atom_site_adp_type
_atom_site_occupancy
_atom_site_calc_flag
W1 W -0.15535(8) 0.14051(3) 0.32751(5) 0.0161(3) Uani 1 d
W2 W 0.05505(7) 0.14118(3) 0.21810(5) 0.0169(3) Uani 1 d
P1 P -0.1491(5) 0.0729(2) 0.1958(3) 0.0192(5) Uani 1 d
O1 O -0.3586(13) 0.2462(6) 0.2373(8) 0.0191(10) Uani 1 d
O2 O -0.1231(13) 0.2475(6) 0.1144(8) 0.0194(10) Uani 1 d
C1 C -0.2857(18) 0.2058(8) 0.2671(12) 0.0179(6) Uani 1 d
C2 C -0.0639(19) 0.2079(8) 0.1572(12) 0.0184(6) Uani 1 d
C3 C -0.0185(18) 0.2300(8) 0.3722(12) 0.0186(8) Uani 1 d
H3A H -0.0275 0.2654 0.3301 0.022 Uiso 1 calc
H3B H -0.0114 0.2423 0.4358 0.022 Uiso 1 calc
C4 C 0.0715(19) 0.1772(8) 0.3512(12) 0.0187(7) Uani 1 d
C5 C 0.1880(19) 0.1553(8) 0.4242(13) 0.0192(9) Uani 1 d
C6 C 0.2247(19) 0.0917(9) 0.4391(12) 0.0195(10) Uani 1 d
H6 H 0.1689 0.0608 0.4062 0.023 Uiso 1 calc
C7 C 0.3430(18) 0.0735(9) 0.5022(12) 0.0197(11) Uani 1 d
H7 H 0.3672 0.0309 0.5078 0.024 Uiso 1 calc
C8 C 0.4233(19) 0.1163(9) 0.5554(13) 0.0200(11) Uani 1 d
C9 C 0.3889(19) 0.1811(9) 0.5409(13) 0.0199(11) Uani 1 d
H9 H 0.444 0.2117 0.575 0.024 Uiso 1 calc
C10 C 0.2753(19) 0.1989(9) 0.4773(12) 0.0195(10) Uani 1 d
H10 H 0.2555 0.2418 0.4691 0.023 Uiso 1 calc
C11 C 0.5489(19) 0.0984(9) 0.6245(12) 0.0205(13) Uani 1 d
H11A H 0.5232 0.0631 0.6597 0.031 Uiso 1 calc
H11B H 0.5754 0.1336 0.6644 0.031 Uiso 1 calc
H11C H 0.6288 0.087 0.5941 0.031 Uiso 1 calc
C12 C -0.1809(19) 0.0599(9) 0.4279(12) 0.0203(10) Uani 1 d
H12 H -0.1281 0.0228 0.4266 0.024 Uiso 1 calc
C13 C -0.3266(19) 0.0712(9) 0.3777(12) 0.0203(10) Uani 1 d
H13 H -0.3833 0.0442 0.338 0.024 Uiso 1 calc
C14 C -0.359(2) 0.1324(8) 0.4046(13) 0.0202(10) Uani 1 d
H14 H -0.4454 0.1528 0.3849 0.024 Uiso 1 calc
C15 C -0.2491(19) 0.1590(9) 0.4626(13) 0.0200(10) Uani 1 d
H15 H -0.2489 0.1993 0.4877 0.024 Uiso 1 calc
C16 C -0.1355(19) 0.1144(9) 0.4777(12) 0.0202(10) Uani 1 d
H16 H -0.0469 0.1202 0.5141 0.024 Uiso 1 calc
C17 C 0.163(2) 0.1433(9) 0.0890(13) 0.0225(11) Uani 1 d
H17 H 0.106 0.1512 0.0333 0.027 Uiso 1 calc
C18 C 0.2286(19) 0.1892(9) 0.1486(13) 0.0224(11) Uani 1 d
H18 H 0.2239 0.2326 0.1386 0.027 Uiso 1 calc
C19 C 0.303(2) 0.1591(9) 0.2265(14) 0.0225(11) Uani 1 d
H19 H 0.357 0.1786 0.2766 0.027 Uiso 1 calc
C20 C 0.2801(19) 0.0933(9) 0.2132(13) 0.0224(11) Uani 1 d
H20 H 0.3138 0.0618 0.2547 0.027 Uiso 1 calc
C21 C 0.1972(19) 0.0832(9) 0.1265(13) 0.0225(11) Uani 1 d
H21 H 0.1706 0.0444 0.0996 0.027 Uiso 1 calc
C22 C -0.1261(19) -0.0149(8) 0.2030(13) 0.0197(8) Uani 1 d
H22 H -0.1174 -0.0294 0.1411 0.024 Uiso 1 calc
C23 C 0.011(2) -0.0368(8) 0.2640(13) 0.0202(9) Uani 1 d
H23A H 0.0053 -0.0247 0.3266 0.024 Uiso 1 calc
H23B H 0.0934 -0.0159 0.2451 0.024 Uiso 1 calc
C24 C 0.0305(18) -0.1085(8) 0.2592(13) 0.0205(10) Uani 1 d
H24A H 0.0464 -0.1203 0.1981 0.025 Uiso 1 calc
H24B H 0.1148 -0.121 0.3014 0.025 Uiso 1 calc
C25 C -0.102(2) -0.1432(8) 0.2832(13) 0.0206(11) Uani 1 d
H25A H -0.0896 -0.1883 0.2748 0.025 Uiso 1 calc
H25B H -0.1096 -0.1359 0.347 0.025 Uiso 1 calc
C26 C -0.2370(19) -0.1218(8) 0.2253(13) 0.0205(10) Uani 1 d
H26A H -0.3193 -0.1425 0.2454 0.025 Uiso 1 calc
H26B H -0.2343 -0.1336 0.1623 0.025 Uiso 1 calc
C27 C -0.2537(19) -0.0506(8) 0.2319(13) 0.0201(9) Uani 1 d
H27A H -0.2629 -0.0394 0.2943 0.024 Uiso 1 calc
H27B H -0.3413 -0.0377 0.1933 0.024 Uiso 1 calc
C28 C -0.2798(19) 0.0762(9) 0.0872(13) 0.0223(7) Uani 1 d
H28 H -0.3352 0.0368 0.0843 0.027 Uiso 1 calc
C29 C -0.389(2) 0.1296(9) 0.0825(13) 0.0232(9) Uani 1 d
H29A H -0.3384 0.1698 0.0898 0.028 Uiso 1 calc
H29B H -0.4456 0.1252 0.1318 0.028 Uiso 1 calc
C30 C -0.487(2) 0.1287(9) -0.0084(13) 0.0239(10) Uani 1 d
H30A H -0.5465 0.0909 -0.0117 0.029 Uiso 1 calc
H30B H -0.5513 0.165 -0.0115 0.029 Uiso 1 calc
C31 C -0.407(2) 0.1301(9) -0.0889(13) 0.0245(9) Uani 1 d
H31A H -0.4742 0.1284 -0.145 0.029 Uiso 1 calc
H31B H -0.3526 0.1692 -0.0886 0.029 Uiso 1 calc
C32 C -0.307(2) 0.0756(9) -0.0849(13) 0.0247(9) Uani 1 d
H32A H -0.2532 0.0774 -0.1362 0.03 Uiso 1 calc
H32B H -0.3615 0.0366 -0.0893 0.03 Uiso 1 calc
C33 C -0.201(2) 0.0761(10) 0.0049(13) 0.0250(6) Uani 1 d
H33A H -0.1389 0.0391 0.0073 0.03 Uiso 1 calc
H33B H -0.1398 0.1133 0.0067 0.03 Uiso 1 calc

loop_
_atom_site_aniso_label
_atom_site_aniso_U_11
_atom_site_aniso_U_22
_atom_site_aniso_U_33
_atom_site_aniso_U_23
_atom_site_aniso_U_13
_atom_site_aniso_U_12
W1 0.0171(4) 0.0173(4) 0.0149(4) 0.0002(3) 0.0056(3) 0.0000(3)
W2 0.0196(4) 0.0158(4) 0.0169(4) 0.0008(3) 0.0079(3) -0.0016(3)
P1 0.0201(11) 0.0183(10) 0.0203(10) -0.0020(9) 0.0070(9) -0.0022(9)
O1 0.0200(17) 0.0203(17) 0.0178(18) 0.0009(16) 0.0049(16) 0.0015(14)
O2 0.0219(18) 0.0185(17) 0.0188(18) 0.0017(15) 0.0067(16) -0.0010(15)
C1 0.0189(11) 0.0192(12) 0.0166(12) 0.0004(10) 0.0055(10) 0.0005(10)
C2 0.0209(12) 0.0178(11) 0.0179(12) 0.0010(11) 0.0077(10) -0.0014(10)
C3 0.0186(14) 0.0213(18) 0.0173(16) -0.0017(12) 0.0072(12) -0.0028(12)
C4 0.0179(10) 0.022(2) 0.0179(11) -0.0011(11) 0.0070(9) -0.0029(11)
C5 0.0177(13) 0.023(2) 0.0186(13) -0.0009(15) 0.0067(12) -0.0029(15)
C6 0.0180(17) 0.023(2) 0.0191(17) -0.0007(18) 0.0071(16) -0.0026(17)
C7 0.0180(19) 0.023(2) 0.0195(19) -0.0008(19) 0.0072(17) -0.0024(18)
C8 0.0180(19) 0.023(2) 0.0197(19) -0.0008(19) 0.0069(16) -0.0024(19)
C9 0.0178(18) 0.023(2) 0.0196(19) -0.0011(19) 0.0065(15) -0.0029(19)
C10 0.0177(17) 0.023(2) 0.0192(17) -0.0010(18) 0.0066(14) -0.0030(17)
C11 0.018(2) 0.024(3) 0.020(2) -0.001(2) 0.0067(19) -0.002(2)
C12 0.019(2) 0.024(2) 0.0188(14) 0.0044(13) 0.0065(15) -0.0021(16)
C13 0.018(2) 0.025(2) 0.0191(17) 0.0036(15) 0.0066(15) -0.0028(15)
C14 0.0181(18) 0.025(2) 0.0183(16) 0.0027(15) 0.0072(14) -0.0020(16)
C15 0.019(2) 0.026(2) 0.0169(13) 0.0023(13) 0.0075(13) -0.0017(18)
C16 0.019(2) 0.026(2) 0.0173(11) 0.0035(12) 0.0066(13) -0.0017(18)
C17 0.0213(16) 0.027(3) 0.0217(19) -0.0001(18) 0.0114(15) -0.0005(15)
C18 0.0207(14) 0.027(3) 0.022(2) 0.0007(19) 0.0113(15) -0.0017(14)
C19 0.0199(10) 0.027(3) 0.023(2) 0.000(2) 0.0107(13) -0.0012(13)
C20 0.0200(12) 0.027(3) 0.023(2) 0.0000(19) 0.0108(15) 0.0003(13)
C21 0.0210(15) 0.027(3) 0.022(2) -0.0008(18) 0.0111(15) 0.0008(15)
C22 0.0202(16) 0.0180(11) 0.0219(16) -0.0026(11) 0.0063(14) -0.0029(11)
C23 0.0204(18) 0.0182(15) 0.0228(19) -0.0022(16) 0.0059(18) -0.0028(14)
C24 0.020(2) 0.0183(16) 0.023(2) -0.0020(18) 0.006(2) -0.0030(15)
C25 0.021(2) 0.0184(16) 0.024(2) -0.0021(19) 0.005(2) -0.0031(16)
C26 0.020(2) 0.0183(15) 0.023(2) -0.0023(18) 0.005(2) -0.0032(16)
C27 0.0203(18) 0.0182(14) 0.023(2) -0.0025(16) 0.0058(18) -0.0031(14)
C28 0.0234(12) 0.0224(13) 0.0215(11) -0.0027(11) 0.0044(10) -0.0012(11)
C29 0.0241(15) 0.0236(17) 0.0222(15) -0.0022(15) 0.0040(13) -0.0005(14)
C30 0.0247(17) 0.0249(18) 0.0224(17) -0.0023(17) 0.0043(14) 0.0002(16)
C31 0.0255(17) 0.0258(18) 0.0225(15) -0.0022(17) 0.0048(15) 0.0000(16)
C32 0.0259(16) 0.0261(16) 0.0226(13) -0.0021(16) 0.0053(14) 0.0002(15)
C33 0.0260(11) 0.0262(12) 0.0233(10) -0.0017(11) 0.0053(10) 0.0001(11)

loop_
_atom_type_symbol
_atom_type_description
_atom_type_scat_dispersion_real
_atom_type_scat_dispersion_imag
_atom_type_scat_source
C C 0.0033 0.0016 'International Tables Vol C Tables 4.2.6.8 and 6.1.1.4'
H H 0 0 'International Tables Vol C Tables 4.2.6.8 and 6.1.1.4'
O O 0.0106 0.006 'International Tables Vol C Tables 4.2.6.8 and 6.1.1.4'
P P 0.1023 0.0942 'International Tables Vol C Tables 4.2.6.8 and 6.1.1.4'
W W -0.849 6.8722 'International Tables Vol C Tables 4.2.6.8 and 6.1.1.4'

loop_
_geom_angle_atom_site_label_1
_geom_angle_atom_site_label_2
_geom_angle_atom_site_label_3
_geom_angle
C1 W1 C4 109.9(7)
C1 W1 C16 124.9(7)
C4 W1 C16 89.4(6)
C1 W1 C12 134.2(7)
C4 W1 C12 110.0(6)
C16 W1 C12 35.7(6)
C1 W1 C15 89.1(7)
C4 W1 C15 106.0(6)
C16 W1 C15 35.8(6)
C12 W1 C15 58.8(7)
C1 W1 C3 80.7(7)
C4 W1 C3 37.2(6)
C16 W1 C3 87.5(6)
C12 W1 C3 121.6(6)
C15 W1 C3 83.2(6)
C1 W1 C14 77.3(7)
C4 W1 C14 139.6(6)
C16 W1 C14 57.9(6)
C12 W1 C14 57.8(6)
C15 W1 C14 33.7(6)
C3 W1 C14 111.8(6)
C1 W1 C13 99.9(7)
C4 W1 C13 146.6(6)
C16 W1 C13 60.4(6)
C12 W1 C13 36.8(6)
C15 W1 C13 58.5(6)
C3 W1 C13 141.6(6)
C14 W1 C13 34.4(6)
C1 W1 P1 97.7(5)
C4 W1 P1 101.4(5)
C16 W1 P1 129.4(5)
C12 W1 P1 95.7(5)
C15 W1 P1 147.6(5)
C3 W1 P1 129.1(5)
C14 W1 P1 117.4(5)
C13 W1 P1 89.1(5)
C1 W1 W2 100.5(5)
C4 W1 W2 48.7(5)
C16 W1 W2 128.2(5)
C12 W1 W2 122.7(5)
C15 W1 W2 154.6(4)
C3 W1 W2 75.4(4)
C14 W1 W2 171.7(4)
C13 W1 W2 140.4(5)
P1 W1 W2 54.69(11)
C2 W2 C4 97.5(7)
C2 W2 C18 82.3(7)
C4 W2 C18 107.5(7)
C2 W2 C17 83.8(7)
C4 W2 C17 142.7(7)
C18 W2 C17 35.4(6)
C2 W2 C19 114.0(7)
C4 W2 C19 87.4(7)
C18 W2 C19 35.5(6)
C17 W2 C19 59.0(7)
C2 W2 C20 139.3(7)
C4 W2 C20 104.0(7)
C18 W2 C20 58.4(7)
C17 W2 C20 58.3(7)
C19 W2 C20 35.2(6)
C2 W2 C21 116.3(7)
C4 W2 C21 138.8(7)
C18 W2 C21 58.5(7)
C17 W2 C21 35.0(6)
C19 W2 C21 58.6(7)
C20 W2 C21 34.9(6)
C2 W2 P1 88.8(5)
C4 W2 P1 107.4(5)
C18 W2 P1 144.8(5)
C17 W2 P1 109.9(5)
C19 W2 P1 151.3(5)
C20 W2 P1 116.2(5)
C21 W2 P1 96.6(5)
C2 W2 W1 82.1(5)
C4 W2 W1 53.5(5)
C18 W2 W1 153.3(5)
C17 W2 W1 160.3(5)
C19 W2 W1 140.1(5)
C20 W2 W1 138.2(5)
C21 W2 W1 148.2(5)
P1 W2 W1 56.17(12)
C22 P1 C28 98.1(8)
C22 P1 W2 120.6(6)
C28 P1 W2 120.6(6)
C22 P1 W1 123.7(6)
C28 P1 W1 125.3(6)
W2 P1 W1 69.14(13)
O1 C1 W1 175.3(15)
O2 C2 W2 172.2(15)
C4 C3 W1 68.3(10)
C4 C3 H3A 116.8
W1 C3 H3A 116.8
C4 C3 H3B 116.8
W1 C3 H3B 116.8
H3A C3 H3B 113.9
C3 C4 C5 117.9(16)
C3 C4 W2 120.8(13)
C5 C4 W2 120.9(12)
C3 C4 W1 74.5(10)
C5 C4 W1 125.7(12)
W2 C4 W1 77.8(6)
C6 C5 C10 115.8(16)
C6 C5 C4 123.3(16)
C10 C5 C4 120.6(16)
C5 C6 C7 121.6(17)
C5 C6 H6 119.2
C7 C6 H6 119.2
C8 C7 C6 121.7(18)
C8 C7 H7 119.2
C6 C7 H7 119.2
C7 C8 C9 117.6(17)
C7 C8 C11 123.1(17)
C9 C8 C11 119.2(16)
C10 C9 C8 120.5(17)
C10 C9 H9 119.7
C8 C9 H9 119.7
C9 C10 C5 122.6(17)
C9 C10 H10 118.7
C5 C10 H10 118.7
C8 C11 H11A 109.5
C8 C11 H11B 109.5
H11A C11 H11B 109.5
C8 C11 H11C 109.5
H11A C11 H11C 109.5
H11B C11 H11C 109.5
C16 C12 C13 108.7(16)
C16 C12 W1 71.2(10)
C13 C12 W1 74.3(10)
C16 C12 H12 125.7
C13 C12 H12 125.7
W1 C12 H12 120.5
C14 C13 C12 103.2(16)
C14 C13 W1 72.6(11)
C12 C13 W1 68.8(9)
C14 C13 H13 128.4
C12 C13 H13 128.4
W1 C13 H13 122.1
C15 C14 C13 112.9(17)
C15 C14 W1 71.8(11)
C13 C14 W1 73.1(11)
C15 C14 H14 123.6
C13 C14 H14 123.6
W1 C14 H14 123.1
C14 C15 C16 107.8(17)
C14 C15 W1 74.5(11)
C16 C15 W1 69.8(10)
C14 C15 H15 126.1
C16 C15 H15 126.1
W1 C15 H15 121.2
C12 C16 C15 107.4(16)
C12 C16 W1 73.1(10)
C15 C16 W1 74.3(11)
C12 C16 H16 126.3
C15 C16 H16 126.3
W1 C16 H16 118.3
C18 C17 C21 109.0(18)
C18 C17 W2 72.1(11)
C21 C17 W2 75.9(11)
C18 C17 H17 125.5
C21 C17 H17 125.5
W2 C17 H17 118.4
C17 C18 C19 108.9(17)
C17 C18 W2 72.4(11)
C19 C18 W2 74.5(11)
C17 C18 H18 125.5
C19 C18 H18 125.5
W2 C18 H18 119.3
C18 C19 C20 106.3(17)
C18 C19 W2 70.0(10)
C20 C19 W2 72.7(10)
C18 C19 H19 126.8
C20 C19 H19 126.8
W2 C19 H19 122.2
C21 C20 C19 109.1(17)
C21 C20 W2 73.5(11)
C19 C20 W2 72.1(10)
C21 C20 H20 125.5
C19 C20 H20 125.5
W2 C20 H20 120.6
C17 C21 C20 106.5(17)
C17 C21 W2 69.1(10)
C20 C21 W2 71.6(11)
C17 C21 H21 126.7
C20 C21 H21 126.7
W2 C21 H21 124.2
C27 C22 C23 108.0(15)
C27 C22 P1 114.7(12)
C23 C22 P1 114.5(12)
C27 C22 H22 106.3
C23 C22 H22 106.3
P1 C22 H22 106.3
C22 C23 C24 111.8(14)
C22 C23 H23A 109.3
C24 C23 H23A 109.3
C22 C23 H23B 109.3
C24 C23 H23B 109.3
H23A C23 H23B 107.9
C25 C24 C23 110.9(15)
C25 C24 H24A 109.5
C23 C24 H24A 109.5
C25 C24 H24B 109.5
C23 C24 H24B 109.5
H24A C24 H24B 108
C26 C25 C24 111.8(15)
C26 C25 H25A 109.3
C24 C25 H25A 109.3
C26 C25 H25B 109.3
C24 C25 H25B 109.3
H25A C25 H25B 107.9
C25 C26 C27 110.5(15)
C25 C26 H26A 109.5
C27 C26 H26A 109.5
C25 C26 H26B 109.5
C27 C26 H26B 109.5
H26A C26 H26B 108.1
C26 C27 C22 112.3(15)
C26 C27 H27A 109.1
C22 C27 H27A 109.1
C26 C27 H27B 109.1
C22 C27 H27B 109.1
H27A C27 H27B 107.9
C33 C28 C29 111.7(16)
C33 C28 P1 110.6(12)
C29 C28 P1 114.8(13)
C33 C28 H28 106.4
C29 C28 H28 106.4
P1 C28 H28 106.4
C28 C29 C30 110.6(16)
C28 C29 H29A 109.5
C30 C29 H29A 109.5
C28 C29 H29B 109.5
C30 C29 H29B 109.5
H29A C29 H29B 108.1
C31 C30 C29 112.9(16)
C31 C30 H30A 109
C29 C30 H30A 109
C31 C30 H30B 109
C29 C30 H30B 109
H30A C30 H30B 107.8
C32 C31 C30 110.0(16)
C32 C31 H31A 109.7
C30 C31 H31A 109.7
C32 C31 H31B 109.7
C30 C31 H31B 109.7
H31A C31 H31B 108.2
C31 C32 C33 110.8(16)
C31 C32 H32A 109.5
C33 C32 H32A 109.5
C31 C32 H32B 109.5
C33 C32 H32B 109.5
H32A C32 H32B 108.1
C28 C33 C32 111.2(15)
C28 C33 H33A 109.4
C32 C33 H33A 109.4
C28 C33 H33B 109.4
C32 C33 H33B 109.4
H33A C33 H33B 108

loop_
_geom_bond_atom_site_label_1
_geom_bond_atom_site_label_2
_geom_bond_distance
W1 C1 1.971(17)
W1 C4 2.244(17)
W1 C16 2.272(18)
W1 C12 2.296(18)
W1 C15 2.330(18)
W1 C3 2.328(17)
W1 C14 2.365(19)
W1 C13 2.371(18)
W1 P1 2.425(5)
W1 W2 2.7279(11)
W2 C2 1.938(18)
W2 C4 2.097(18)
W2 C18 2.286(18)
W2 C17 2.290(18)
W2 C19 2.344(18)
W2 C20 2.352(18)
W2 C21 2.376(18)
W2 P1 2.382(5)
P1 C22 1.871(18)
P1 C28 1.876(18)
O1 C1 1.14(2)
O2 C2 1.14(2)
C3 C4 1.46(2)
C3 H3A 0.97
C3 H3B 0.97
C4 C5 1.49(2)
C5 C6 1.40(2)
C5 C10 1.40(2)
C6 C7 1.40(2)
C6 H6 0.93
C7 C8 1.35(3)
C7 H7 0.93
C8 C9 1.42(3)
C8 C11 1.49(2)
C9 C10 1.37(2)
C9 H9 0.93
C10 H10 0.93
C11 H11A 0.96
C11 H11B 0.96
C11 H11C 0.96
C12 C16 1.40(3)
C12 C13 1.48(2)
C12 H12 0.93
C13 C14 1.40(3)
C13 H13 0.93
C14 C15 1.36(3)
C14 H14 0.93
C15 C16 1.42(3)
C15 H15 0.93
C16 H16 0.93
C17 C18 1.39(3)
C17 C21 1.41(3)
C17 H17 0.93
C18 C19 1.41(3)
C18 H18 0.93
C19 C20 1.42(3)
C19 H19 0.93
C20 C21 1.42(3)
C20 H20 0.93
C21 H21 0.93
C22 C27 1.53(2)
C22 C23 1.53(2)
C22 H22 0.98
C23 C24 1.53(2)
C23 H23A 0.97
C23 H23B 0.97
C24 C25 1.53(2)
C24 H24A 0.97
C24 H24B 0.97
C25 C26 1.50(2)
C25 H25A 0.97
C25 H25B 0.97
C26 C27 1.52(2)
C26 H26A 0.97
C26 H26B 0.97
C27 H27A 0.97
C27 H27B 0.97
C28 C33 1.52(3)
C28 C29 1.52(3)
C28 H28 0.98
C29 C30 1.52(3)
C29 H29A 0.97
C29 H29B 0.97
C30 C31 1.50(3)
C30 H30A 0.97
C30 H30B 0.97
C31 C32 1.48(3)
C31 H31A 0.97
C31 H31B 0.97
C32 C33 1.54(2)
C32 H32A 0.97
C32 H32B 0.97
C33 H33A 0.97
C33 H33B 0.97
